data_4305059
loop_
_publ_author_name
'Anna-Gay D. Nelson'
'Travis H. Bray'
'Wei Zhan'
'Richard G. Haire'
'Todd S. Sayler'
'Thomas E. Albrecht-Schmitt'

_publ_section_title
;
Further Examples of the Failure of Surrogates to Properly Model the
Structural and Hydrothermal Chemistry of Transuranium Elements: Insights
Provided by Uranium and Neptunium Diphosphonates
;
_journal_name_full 'Inorganic Chemistry'
_journal_page_first 4945
_journal_page_last 4951
_journal_paper_doi 10.1021/ic800255h
_journal_volume 47
_journal_year 2008
_chemical_formula_moiety 'C H2 O9 P2 U'
_chemical_formula_sum 'C H2 O9 P2 U'
_chemical_formula_weight 458.00
_chemical_name_systematic
; 
 ? 
;
_space_group_IT_number 33
_symmetry_cell_setting orthorhombic
_symmetry_space_group_name_Hall 'P 2c -2n'
_symmetry_space_group_name_H-M 'P n a 21'
_atom_sites_solution_hydrogens geom
_atom_sites_solution_primary direct
_atom_sites_solution_secondary difmap
_audit_creation_method SHELXL-97
_cell_angle_alpha 90.00
_cell_angle_beta 90.00
_cell_angle_gamma 90.00
_cell_formula_units_Z 4
_cell_length_a 18.7589(12)
_cell_length_b 7.9134(5)
_cell_length_c 5.4368(4)
_cell_measurement_reflns_used 1924
_cell_measurement_temperature 193(2)
_cell_measurement_theta_max 28.32
_cell_measurement_theta_min 2.17
_cell_volume 807.07(9)
_computing_cell_refinement 'SMART, SAINT'
_computing_data_collection SMART
_computing_data_reduction SAINT
_computing_molecular_graphics 'SHELXP-97 (Sheldrick, 1997)'
_computing_publication_material 'SHELXL-97 (Sheldrick, 2000)'
_computing_structure_refinement 'SHELXL-97 (Sheldrick, 1997)'
_computing_structure_solution 'SHELXS-97 (Sheldrick, 1990)'
_diffrn_ambient_temperature 193(2)
_diffrn_measured_fraction_theta_full 1.000
_diffrn_measured_fraction_theta_max 1.000
_diffrn_measurement_device_type 'Bruker APEX'
_diffrn_measurement_method '0.3 wide w/ exposures'
_diffrn_radiation_monochromator graphite
_diffrn_radiation_source 'fine-focus sealed tube'
_diffrn_radiation_type MoK\a
_diffrn_radiation_wavelength 0.71073
_diffrn_reflns_av_R_equivalents 0.0269
_diffrn_reflns_av_sigmaI/netI 0.0331
_diffrn_reflns_limit_h_max 24
_diffrn_reflns_limit_h_min -25
_diffrn_reflns_limit_k_max 10
_diffrn_reflns_limit_k_min -10
_diffrn_reflns_limit_l_max 7
_diffrn_reflns_limit_l_min -7
_diffrn_reflns_number 7814
_diffrn_reflns_theta_full 28.32
_diffrn_reflns_theta_max 28.32
_diffrn_reflns_theta_min 2.17
_diffrn_standards_decay_% 0
_diffrn_standards_interval_count na
_diffrn_standards_interval_time na
_diffrn_standards_number na
_exptl_absorpt_coefficient_mu 20.531
_exptl_absorpt_correction_T_max 0.631
_exptl_absorpt_correction_T_min 0.139
_exptl_absorpt_correction_type numerical
_exptl_absorpt_process_details SHELXPREP
_exptl_crystal_colour 'pale yellow'
_exptl_crystal_density_diffrn 3.769
_exptl_crystal_density_meas ?
_exptl_crystal_density_method .
_exptl_crystal_description 'rectangular plate'
_exptl_crystal_F_000 808
_exptl_crystal_size_max 0.314
_exptl_crystal_size_mid 0.062
_exptl_crystal_size_min 0.022
_refine_diff_density_max 6.076
_refine_diff_density_min -0.896
_refine_diff_density_rms 0.232
_refine_ls_abs_structure_details 'Flack H D (1983), Acta Cryst. A39, 876-881'
_refine_ls_abs_structure_Flack 0.115(9)
_refine_ls_extinction_coef 0.00098(16)
_refine_ls_extinction_expression Fc^*^=kFc[1+0.001xFc^2^\l^3^/sin(2\q)]^-1/4^
_refine_ls_extinction_method SHELXL
_refine_ls_goodness_of_fit_ref 1.046
_refine_ls_hydrogen_treatment constr
_refine_ls_matrix_type full
_refine_ls_number_parameters 120
_refine_ls_number_reflns 1995
_refine_ls_number_restraints 1
_refine_ls_restrained_S_all 1.045
_refine_ls_R_factor_all 0.0226
_refine_ls_R_factor_gt 0.0219
_refine_ls_shift/su_max 0.002
_refine_ls_shift/su_mean 0.000
_refine_ls_structure_factor_coef Fsqd
_refine_ls_weighting_details 'calc w=1/[\s^2^(Fo^2^)+(0.0324P)^2^+0.0000P] where P=(Fo^2^+2Fc^2^)/3'
_refine_ls_weighting_scheme calc
_refine_ls_wR_factor_gt 0.0565
_refine_ls_wR_factor_ref 0.0569
_reflns_number_gt 1924
_reflns_number_total 1995
_reflns_threshold_expression >2sigma(I)
_cod_data_source_file ic800255h-file003_4.cif
_cod_data_source_block pna21
_cod_depositor_comments
;
The following automatic conversions were performed:
'_refine_ls_hydrogen_treatment' value 'CONSTR' changed to 'constr'
according to '/home/saulius/struct/CIF-dictionaries/cif_core.dic'
dictionary named 'cif_core.dic' version 2.4.1 from 2010-06-29.

Automatic conversion script
Id: cif_fix_enum 1527 2010-12-29 10:47:43Z saulius 
;
_cod_original_cell_volume 807.08(9)
_cod_database_code 4305059

loop_
_symmetry_equiv_pos_as_xyz
'x, y, z'
'-x, -y, z+1/2'
'x+1/2, -y+1/2, z'
'-x+1/2, y+1/2, z+1/2'

loop_
_atom_site_label
_atom_site_type_symbol
_atom_site_fract_x
_atom_site_fract_y
_atom_site_fract_z
_atom_site_U_iso_or_equiv
_atom_site_adp_type
_atom_site_occupancy
_atom_site_symmetry_multiplicity
_atom_site_calc_flag
_atom_site_refinement_flags
_atom_site_disorder_assembly
_atom_site_disorder_group
U1 U 0.391234(7) 0.743093(16) 0.48449(18) 0.00769(8) Uani 1 1 d . . .
P1 P 0.27578(6) 1.07229(15) 0.7084(2) 0.0099(2) Uani 1 1 d . . .
P2 P 0.43645(5) 1.14734(15) 0.7397(2) 0.0094(2) Uani 1 1 d . . .
O9 O 0.44645(18) 1.2104(4) 0.4667(12) 0.0155(7) Uani 1 1 d . . .
O8 O 0.42524(16) 0.5098(5) 0.2181(8) 0.0168(7) Uani 1 1 d . . .
O7 O 0.44647(15) 0.9568(4) 0.7409(7) 0.0105(6) Uani 1 1 d . . .
O6 O 0.40456(17) 0.5976(5) 0.7319(7) 0.0141(7) Uani 1 1 d . . .
O5 O 0.29922(16) 0.8886(4) 0.6995(6) 0.0113(6) Uani 1 1 d . . .
O4 O 0.38038(17) 0.8824(5) 0.2341(7) 0.0142(7) Uani 1 1 d . . .
O3 O 0.4843(2) 1.2417(3) 0.9134(8) 0.0130(10) Uani 1 1 d . . .
O2 O 0.26292(17) 1.1251(4) 0.4322(6) 0.0177(8) Uani 1 1 d . . .
O1 O 0.21181(17) 1.1023(5) 0.8688(7) 0.0168(8) Uani 1 1 d . . .
C1 C 0.3476(3) 1.1985(6) 0.8270(10) 0.0129(9) Uani 1 1 d . . .
H1A H 0.3386 1.3171 0.7779 0.015 Uiso 1 1 calc R . .
H1B H 0.3450 1.1942 1.0087 0.015 Uiso 1 1 calc R . .

loop_
_atom_site_aniso_label
_atom_site_aniso_U_11
_atom_site_aniso_U_22
_atom_site_aniso_U_33
_atom_site_aniso_U_23
_atom_site_aniso_U_13
_atom_site_aniso_U_12
U1 0.00644(11) 0.00745(11) 0.00919(12) 0.00000(12) 0.00000(11) -0.00004(4)
P1 0.0069(5) 0.0096(6) 0.0130(6) -0.0018(4) -0.0008(5) 0.0008(4)
P2 0.0069(5) 0.0084(6) 0.0127(5) -0.0001(5) 0.0002(5) 0.0006(4)
O9 0.0182(15) 0.0138(14) 0.015(2) 0.005(2) 0.001(2) -0.0002(13)
O8 0.0176(16) 0.0138(18) 0.0190(17) -0.0058(15) 0.0054(16) 0.0036(14)
O7 0.0095(14) 0.0087(16) 0.0134(15) -0.0045(13) -0.0016(14) 0.0003(12)
O6 0.0163(15) 0.0131(19) 0.0128(16) 0.0019(16) -0.0004(16) -0.0001(14)
O5 0.0094(13) 0.0122(16) 0.0122(15) 0.0004(13) -0.0009(14) 0.0025(12)
O4 0.0157(14) 0.0151(18) 0.0119(16) 0.0036(15) 0.0029(16) 0.0021(14)
O3 0.0111(18) 0.0082(19) 0.020(3) -0.0012(10) -0.0035(16) -0.0007(10)
O2 0.0219(16) 0.0190(18) 0.0122(19) -0.0012(14) -0.0061(14) 0.0054(15)
O1 0.0092(17) 0.0167(19) 0.0246(19) -0.0051(15) 0.0023(13) -0.0020(14)
C1 0.011(2) 0.007(2) 0.020(3) -0.006(2) 0.0020(19) 0.001(2)

loop_
_atom_type_symbol
_atom_type_description
_atom_type_scat_dispersion_real
_atom_type_scat_dispersion_imag
_atom_type_scat_source
C C 0.0033 0.0016 'International Tables Vol C Tables 4.2.6.8 and 6.1.1.4'
H H 0.0000 0.0000 'International Tables Vol C Tables 4.2.6.8 and 6.1.1.4'
O O 0.0106 0.0060 'International Tables Vol C Tables 4.2.6.8 and 6.1.1.4'
P P 0.1023 0.0942 'International Tables Vol C Tables 4.2.6.8 and 6.1.1.4'
U U -9.6767 9.6646 'International Tables Vol C Tables 4.2.6.8 and 6.1.1.4'

loop_
_geom_angle_atom_site_label_1
_geom_angle_atom_site_label_2
_geom_angle_atom_site_label_3
_geom_angle
_geom_angle_site_symmetry_1
_geom_angle_site_symmetry_3
_geom_angle_publ_flag
O4 U1 O6 177.90(16) . . ?
O4 U1 O1 89.69(15) . 4_544 ?
O6 U1 O1 90.64(14) . 4_544 ?
O4 U1 O3 87.48(13) . 2_674 ?
O6 U1 O3 91.01(14) . 2_674 ?
O1 U1 O3 143.31(12) 4_544 2_674 ?
O4 U1 O5 89.61(14) . . ?
O6 U1 O5 92.48(15) . . ?
O1 U1 O5 76.17(12) 4_544 . ?
O3 U1 O5 140.32(11) 2_674 . ?
O4 U1 O7 93.29(15) . . ?
O6 U1 O7 87.53(16) . . ?
O1 U1 O7 147.96(12) 4_544 . ?
O3 U1 O7 68.73(11) 2_674 . ?
O5 U1 O7 71.96(11) . . ?
O4 U1 O8 92.58(17) . . ?
O6 U1 O8 85.56(16) . . ?
O1 U1 O8 72.08(12) 4_544 . ?
O3 U1 O8 71.52(11) 2_674 . ?
O5 U1 O8 148.16(11) . . ?
O7 U1 O8 139.47(10) . . ?
O1 P1 O5 113.6(2) . . ?
O1 P1 O2 112.86(19) . . ?
O5 P1 O2 105.52(19) . . ?
O1 P1 C1 107.6(2) . . ?
O5 P1 C1 109.1(2) . . ?
O2 P1 C1 108.0(2) . . ?
O3 P2 O7 114.63(19) . . ?
O3 P2 O9 111.3(2) . . ?
O7 P2 O9 107.6(2) . . ?
O3 P2 C1 106.2(3) . . ?
O7 P2 C1 109.9(2) . . ?
O9 P2 C1 106.9(2) . . ?
P2 O7 U1 129.57(19) . . ?
P1 O5 U1 133.46(19) . . ?
P2 O3 U1 135.8(2) . 2_675 ?
P1 O1 U1 154.1(2) . 4 ?
P2 C1 P1 118.7(3) . . ?
P2 C1 H1A 107.6 . . ?
P1 C1 H1A 107.6 . . ?
P2 C1 H1B 107.6 . . ?
P1 C1 H1B 107.6 . . ?
H1A C1 H1B 107.1 . . ?

loop_
_geom_bond_atom_site_label_1
_geom_bond_atom_site_label_2
_geom_bond_distance
_geom_bond_site_symmetry_2
_geom_bond_publ_flag
U1 O4 1.763(4) . ?
U1 O6 1.788(4) . ?
U1 O1 2.318(3) 4_544 ?
U1 O3 2.370(5) 2_674 ?
U1 O5 2.381(3) . ?
U1 O7 2.424(3) . ?
U1 O8 2.432(4) . ?
P1 O1 1.502(4) . ?
P1 O5 1.520(3) . ?
P1 O2 1.577(3) . ?
P1 C1 1.796(5) . ?
P2 O3 1.502(4) . ?
P2 O7 1.520(3) . ?
P2 O9 1.577(6) . ?
P2 C1 1.780(5) . ?
O3 U1 2.370(5) 2_675 ?
O1 U1 2.318(3) 4 ?
C1 H1A 0.9900 . ?
C1 H1B 0.9900 . ?
